data_8100405
loop_
_publ_author_name
'Wei, Dan-Yi'
'Zheng, Yue-Qing'

_publ_section_title
;
Crystal structure of dieuropium trisulfate octahydrate, 
Eu~2~(SO~4~)~3~ &#x00B7; 8H~2~O
;
_journal_issue 3
_journal_name_full 'Zeitschrift f\"ur Kristallographie - New Crystal Structures'
_journal_page_first 277
_journal_page_last 278
_journal_volume 218
_journal_year 2003
_chemical_formula_structural 'Eu2 (SO4)3 . 8H2 O'
_chemical_formula_sum 'Eu2 H16 O20 S3'
_chemical_formula_weight 736.23
_space_group_IT_number 15
_symmetry_cell_setting monoclinic
_symmetry_space_group_name_Hall '-C 2yc'
_symmetry_space_group_name_H-M 'C 1 2/c 1'
_cell_angle_alpha 90.00
_cell_angle_beta 102.270(10)
_cell_angle_gamma 90.00
_cell_formula_units_Z 4
_cell_length_a 13.555(2)
_cell_length_b 6.7570(10)
_cell_length_c 18.317(2)
_cell_measurement_temperature 293(2)
_cell_volume 1639.4(4)
_diffrn_ambient_temperature 293(2)
_exptl_crystal_density_diffrn 2.983
_cod_original_sg_symbol_H-M 'C 2/c'
_cod_original_formula_sum 'H16 Eu2 O20 S3'
_cod_database_code 8100405

loop_
_symmetry_equiv_pos_as_xyz
'x, y, z'
'-x, y, -z+1/2'
'x+1/2, y+1/2, z'
'-x+1/2, y+1/2, -z+1/2'
'-x, -y, -z'
'x, -y, z-1/2'
'-x+1/2, -y+1/2, -z'
'x+1/2, -y+1/2, z-1/2'

loop_
_atom_site_label
_atom_site_type_symbol
_atom_site_fract_x
_atom_site_fract_y
_atom_site_fract_z
_atom_site_U_iso_or_equiv
_atom_site_adp_type
_atom_site_occupancy
_atom_site_symmetry_multiplicity
_atom_site_Wyckoff_symbol
_atom_site_calc_flag
_atom_site_refinement_flags
_atom_site_disorder_assembly
_atom_site_disorder_group
Eu Eu 0.167214(18) 0.02205(4) 0.392042(13) 0.02053(18) Uani 1 8 f d . . .
O1 O 0.0142(3) -0.1665(6) 0.3592(3) 0.0409(10) Uani 1 8 f d . . .
O2 O 0.2577(4) -0.0105(7) 0.2960(2) 0.0383(11) Uani 1 8 f d . . .
O3 O 0.3449(3) -0.0154(5) 0.4565(3) 0.0276(8) Uani 1 8 f d . . .
O4 O 0.0396(2) 0.2345(6) 0.43630(19) 0.0279(7) Uani 1 8 f d . . .
S1 S 0.0000 0.3234(3) 0.2500 0.0219(3) Uani 1 4 e d S . .
O5 O 0.0843(3) 0.1991(7) 0.28679(19) 0.0338(9) Uani 1 8 f d . . .
O6 O -0.0334(3) 0.4474(6) 0.3062(2) 0.0291(8) Uani 1 8 f d . . .
S2 S 0.21717(9) -0.02870(17) 0.58897(7) 0.0207(3) Uani 1 8 f d . . .
O7 O 0.1466(3) -0.0777(6) 0.51700(19) 0.0276(7) Uani 1 8 f d . . .
O8 O 0.2587(3) 0.1670(6) 0.5804(2) 0.0343(8) Uani 1 8 f d . . .
O9 O 0.2994(3) -0.1754(6) 0.60243(19) 0.0268(7) Uani 1 8 f d . . .
O10 O 0.1621(3) -0.0330(7) 0.6491(2) 0.0304(9) Uani 1 8 f d . . .
H1A H -0.0513 -0.1190 0.3507 0.050 Uiso 1 8 f d . . .
H1B H 0.0058 -0.2903 0.3448 0.050 Uiso 1 8 f d . . .
H2A H 0.3236 -0.0285 0.3029 0.050 Uiso 1 8 f d . . .
H2B H 0.2339 -0.0150 0.2449 0.050 Uiso 1 8 f d . . .
H3A H 0.3798 0.0919 0.4835 0.050 Uiso 1 8 f d . . .
H3B H 0.3556 -0.1330 0.4795 0.050 Uiso 1 8 f d . . .
H4A H 0.0163 0.3306 0.4099 0.050 Uiso 1 8 f d . . .
H4B H -0.0078 0.1826 0.4485 0.050 Uiso 1 8 f d . . .

loop_
_atom_site_aniso_label
_atom_site_aniso_U_11
_atom_site_aniso_U_22
_atom_site_aniso_U_33
_atom_site_aniso_U_23
_atom_site_aniso_U_13
_atom_site_aniso_U_12
Eu 0.0216(2) 0.0185(2) 0.0214(2) 0.00059(7) 0.00429(13) 0.00120(7)
O1 0.0268(17) 0.025(2) 0.066(3) -0.007(2) 0.0008(17) 0.0002(15)
O2 0.031(2) 0.064(3) 0.022(2) 0.0074(16) 0.0095(18) 0.0160(17)
O3 0.026(2) 0.0261(18) 0.0293(19) -0.0017(13) 0.0034(16) 0.0027(13)
O4 0.0252(15) 0.0285(19) 0.0302(16) 0.0043(14) 0.0064(12) 0.0028(14)
S1 0.0215(7) 0.0217(8) 0.0218(7) 0.000 0.0028(5) 0.000
O5 0.0349(18) 0.039(2) 0.0277(16) 0.0035(16) 0.0073(14) 0.0131(17)
O6 0.031(2) 0.0245(18) 0.032(2) -0.0083(16) 0.0074(16) -0.0003(16)
S2 0.0219(6) 0.0184(6) 0.0217(6) -0.0004(4) 0.0047(5) 0.0004(4)
O7 0.0292(17) 0.0266(18) 0.0255(16) -0.0007(15) 0.0030(13) 0.0001(16)
O8 0.037(2) 0.0228(19) 0.043(2) 0.0025(16) 0.0080(16) -0.0042(15)
O9 0.0252(16) 0.0225(18) 0.0325(17) -0.0009(14) 0.0054(13) 0.0034(15)
O10 0.028(2) 0.043(2) 0.0221(19) 0.0022(14) 0.0097(17) 0.0034(15)

loop_
_geom_bond_atom_site_label_1
_geom_bond_atom_site_label_2
_geom_bond_distance
_geom_bond_site_symmetry_2
_geom_bond_publ_flag
Eu O8 2.337(4) 7_556 ?
Eu O5 2.343(4) . ?
Eu O2 2.359(5) . ?
Eu O9 2.384(4) 7_546 ?
Eu O1 2.399(4) . ?
Eu O7 2.458(4) . ?
Eu O3 2.460(4) . ?
Eu O4 2.511(4) . ?
O1 H1A 0.9261 . ?
O1 H1B 0.8773 . ?
O2 H2A 0.8834 . ?
O2 H2B 0.9238 . ?
O3 H3A 0.9457 . ?
O3 H3B 0.8962 . ?
O4 H4A 0.8306 . ?
O4 H4B 0.8044 . ?
S1 O5 1.462(4) 2 ?
S1 O5 1.462(4) . ?
S1 O6 1.471(4) . ?
S1 O6 1.471(4) 2 ?
S2 O10 1.455(4) . ?
S2 O8 1.458(4) . ?
S2 O9 1.473(4) . ?
S2 O7 1.492(4) . ?
O8 Eu 2.337(4) 7_556 ?
O9 Eu 2.384(4) 7_546 ?
